data_2238070
loop_
_publ_author_name
'Jouini, Raja'
'Zid, Mohamed Faouzi'
'Driss, Ahmed'

_publ_section_title
;
 K(MoO~2~)~4~O~3~(AsO~4~)
;
_journal_coeditor_code VN2070
_journal_issue 6
_journal_name_full 'Acta Crystallographica Section E'
_journal_page_first i37
_journal_paper_doi 10.1107/S1600536813013664
_journal_volume 69
_journal_year 2013
_chemical_formula_iupac 'K (Mo O2)4 O3 (As O4)'
_chemical_formula_moiety 'As Mo4 O15, K'
_chemical_formula_sum 'As K Mo4 O15'
_chemical_formula_weight 737.78
_chemical_name_systematic
;
Potassium tetrakis(dioxomolybdenum) arsenate trioxide
;
_space_group_IT_number 19
_symmetry_cell_setting orthorhombic
_symmetry_space_group_name_Hall 'P 2ac 2ab'
_symmetry_space_group_name_H-M 'P 21 21 21'
_atom_sites_solution_primary direct
_atom_sites_solution_secondary difmap
_audit_creation_method SHELXL-97
_cell_angle_alpha 90.00
_cell_angle_beta 90.00
_cell_angle_gamma 90.00
_cell_formula_units_Z 4
_cell_length_a 8.0442(8)
_cell_length_b 11.9167(9)
_cell_length_c 12.6799(10)
_cell_measurement_reflns_used 25
_cell_measurement_temperature 298(2)
_cell_measurement_theta_max 15
_cell_measurement_theta_min 10
_cell_volume 1215.50(18)
_computing_cell_refinement 'CAD-4 EXPRESS (Duisenberg, 1992; Mac\'i\<cek & Yordanov, 1992)'
_computing_data_collection 'CAD-4 EXPRESS (Duisenberg, 1992; Mac\'i\<cek & Yordanov, 1992)'
_computing_data_reduction 'XCAD4 (Harms & Wocadlo, 1995)'
_computing_molecular_graphics 'DIAMOND (Brandenburg, 1998)'
_computing_publication_material 'WinGX (Farrugia, 2012)'
_computing_structure_refinement 'SHELXL97 (Sheldrick, 2008)'
_computing_structure_solution 'SHELXS97 (Sheldrick, 2008)'
_diffrn_ambient_temperature 298(2)
_diffrn_measured_fraction_theta_full 1.000
_diffrn_measured_fraction_theta_max 1.000
_diffrn_measurement_device_type 'Enraf--Nonius CAD-4'
_diffrn_measurement_method \w/2\q
_diffrn_radiation_monochromator graphite
_diffrn_radiation_source 'fine-focus sealed tube'
_diffrn_radiation_type MoK\a
_diffrn_radiation_wavelength 0.71073
_diffrn_reflns_av_R_equivalents 0.0296
_diffrn_reflns_av_sigmaI/netI 0.0249
_diffrn_reflns_limit_h_max 4
_diffrn_reflns_limit_h_min -10
_diffrn_reflns_limit_k_max 15
_diffrn_reflns_limit_k_min -15
_diffrn_reflns_limit_l_max 16
_diffrn_reflns_limit_l_min -16
_diffrn_reflns_number 8046
_diffrn_reflns_theta_full 26.97
_diffrn_reflns_theta_max 26.97
_diffrn_reflns_theta_min 2.35
_diffrn_standards_decay_% 1.2
_diffrn_standards_interval_time 120
_diffrn_standards_number 2
_exptl_absorpt_coefficient_mu 7.160
_exptl_absorpt_correction_T_max 0.212
_exptl_absorpt_correction_T_min 0.077
_exptl_absorpt_correction_type psi-scan
_exptl_absorpt_process_details '(North <i>et al.</i>, 1968)'
_exptl_crystal_colour yellow
_exptl_crystal_density_diffrn 4.032
_exptl_crystal_density_method 'not measured'
_exptl_crystal_description prism
_exptl_crystal_F_000 1360
_exptl_crystal_size_max 0.42
_exptl_crystal_size_mid 0.33
_exptl_crystal_size_min 0.22
_refine_diff_density_max 0.515
_refine_diff_density_min -0.685
_refine_ls_abs_structure_details 'Flack (1983), 2399 Friedel pairs'
_refine_ls_abs_structure_Flack 0.089(10)
_refine_ls_extinction_coef 0.00488(17)
_refine_ls_extinction_expression Fc^*^=kFc[1+0.001xFc^2^\l^3^/sin(2\q)]^-1/4^
_refine_ls_extinction_method 'SHELXL97 (Sheldrick, 2008)'
_refine_ls_goodness_of_fit_ref 1.096
_refine_ls_matrix_type full
_refine_ls_number_parameters 191
_refine_ls_number_reflns 2647
_refine_ls_number_restraints 0
_refine_ls_restrained_S_all 1.096
_refine_ls_R_factor_all 0.0181
_refine_ls_R_factor_gt 0.0177
_refine_ls_shift/su_max 0.001
_refine_ls_shift/su_mean 0.000
_refine_ls_structure_factor_coef Fsqd
_refine_ls_weighting_details 'calc w=1/[\s^2^(Fo^2^)+(0.0195P)^2^+2.5252P] where P=(Fo^2^+2Fc^2^)/3'
_refine_ls_weighting_scheme calc
_refine_ls_wR_factor_gt 0.0450
_refine_ls_wR_factor_ref 0.0452
_reflns_number_gt 2611
_reflns_number_total 2647
_reflns_threshold_expression I>2\s(I)
_cod_data_source_file vn2070.cif
_cod_data_source_block I
_cod_database_code 2238070
_cod_database_fobs_code 2238070

loop_
_symmetry_equiv_pos_as_xyz
'x, y, z'
'-x+1/2, -y, z+1/2'
'x+1/2, -y+1/2, -z'
'-x, y+1/2, -z+1/2'

loop_
_atom_site_type_symbol
_atom_site_label
_atom_site_fract_x
_atom_site_fract_y
_atom_site_fract_z
_atom_site_U_iso_or_equiv
_atom_site_adp_type
_atom_site_calc_flag
_atom_site_occupancy
_atom_site_symmetry_multiplicity
Mo Mo1 0.99047(5) 0.41688(3) 0.61974(3) 0.01100(9) Uani d 1 1
Mo Mo2 0.78403(5) 0.64073(3) 0.90494(3) 0.00936(9) Uani d 1 1
Mo Mo3 0.19469(5) 0.63578(3) 0.92886(3) 0.00829(9) Uani d 1 1
Mo Mo4 0.46142(5) 0.71544(3) 0.68083(3) 0.01289(10) Uani d 1 1
As As1 0.56223(6) 0.43948(3) 0.65276(3) 0.00879(10) Uani d 1 1
K K1 0.9351(2) 0.75546(14) 0.60338(12) 0.0474(4) Uani d 1 1
O O1 0.7659(5) 0.5009(3) 0.9106(3) 0.0236(8) Uani d 1 1
O O2 0.4420(4) 0.5521(2) 0.6643(3) 0.0155(7) Uani d 1 1
O O3 0.3320(4) 0.6807(3) 0.8313(2) 0.0146(7) Uani d 1 1
O O4 0.6627(4) 0.6759(3) 0.7968(3) 0.0187(8) Uani d 1 1
O O5 0.4982(6) 0.8616(3) 0.7455(3) 0.0273(9) Uani d 1 1
O O6 0.7604(5) 0.4761(3) 0.6609(3) 0.0313(10) Uani d 1 1
O O7 0.2779(6) 0.7443(3) 0.6214(3) 0.0305(10) Uani d 1 1
O O8 0.6055(6) 0.7332(3) 0.5839(3) 0.0330(10) Uani d 1 1
O O9 0.2086(5) 0.4954(3) 0.9257(3) 0.0200(8) Uani d 1 1
O O10 0.9963(4) 0.6679(2) 0.8464(2) 0.0136(6) Uani d 1 1
O O11 0.8536(4) 0.3194(2) 0.5245(2) 0.0099(6) Uani d 1 1
O O12 0.1790(4) 0.3351(2) 0.5557(2) 0.0100(6) Uani d 1 1
O O13 0.5239(4) 0.3741(2) 0.5374(2) 0.0103(6) Uani d 1 1
O O14 0.0441(5) 0.3976(4) 0.7460(3) 0.0309(10) Uani d 1 1
O O15 0.0494(5) 0.5469(3) 0.5840(4) 0.0347(10) Uani d 1 1

loop_
_atom_site_aniso_label
_atom_site_aniso_U_11
_atom_site_aniso_U_22
_atom_site_aniso_U_33
_atom_site_aniso_U_12
_atom_site_aniso_U_13
_atom_site_aniso_U_23
Mo1 0.00734(18) 0.01387(16) 0.01180(17) -0.00106(15) 0.00059(14) -0.00650(13)
Mo2 0.00731(17) 0.01417(17) 0.00660(17) -0.00085(15) -0.00026(14) -0.00219(13)
Mo3 0.00694(17) 0.01092(16) 0.00703(16) 0.00121(14) 0.00010(13) -0.00095(13)
Mo4 0.0238(2) 0.00954(16) 0.00534(16) 0.00046(15) -0.00095(16) -0.00032(12)
As1 0.0092(2) 0.01012(18) 0.00711(19) 0.00226(17) -0.00031(17) -0.00295(15)
K1 0.0510(9) 0.0557(8) 0.0355(7) 0.0067(8) 0.0015(8) -0.0129(7)
O1 0.032(2) 0.0155(16) 0.0235(19) -0.0039(15) 0.0019(17) -0.0053(13)
O2 0.0163(16) 0.0096(13) 0.0206(16) 0.0036(13) 0.0004(15) -0.0043(12)
O3 0.0107(16) 0.0233(15) 0.0098(14) -0.0029(13) 0.0028(13) -0.0026(12)
O4 0.0123(18) 0.0337(19) 0.0100(15) 0.0033(15) -0.0020(13) -0.0028(13)
O5 0.054(3) 0.0143(14) 0.0135(15) -0.006(2) 0.0064(17) -0.0017(12)
O6 0.0116(18) 0.044(2) 0.038(2) 0.0011(17) 0.0001(17) -0.0319(18)
O7 0.039(3) 0.0190(16) 0.033(2) 0.0086(17) -0.020(2) 0.0029(16)
O8 0.050(3) 0.029(2) 0.0200(18) -0.0101(19) 0.015(2) 0.0005(15)
O9 0.0235(19) 0.0150(15) 0.0214(18) 0.0024(15) -0.0081(17) -0.0046(13)
O10 0.0103(15) 0.0262(15) 0.0042(13) 0.0015(14) -0.0028(13) -0.0014(11)
O11 0.0085(15) 0.0130(14) 0.0082(14) -0.0021(12) -0.0028(12) -0.0010(11)
O12 0.0074(15) 0.0102(13) 0.0123(14) 0.0006(11) 0.0012(12) -0.0019(11)
O13 0.0084(15) 0.0158(13) 0.0066(13) -0.0002(12) -0.0003(12) -0.0050(11)
O14 0.024(2) 0.053(2) 0.0156(16) 0.0141(19) -0.0036(16) -0.0148(16)
O15 0.028(2) 0.0197(17) 0.057(3) -0.0052(17) 0.021(2) -0.0103(17)

loop_
_atom_type_symbol
_atom_type_description
_atom_type_scat_dispersion_real
_atom_type_scat_dispersion_imag
_atom_type_scat_source
O O 0.0106 0.0060 'International Tables Vol C Tables 4.2.6.8 and 6.1.1.4'
As As 0.0499 2.0058 'International Tables Vol C Tables 4.2.6.8 and 6.1.1.4'
K K 0.2009 0.2494 'International Tables Vol C Tables 4.2.6.8 and 6.1.1.4'
Mo Mo -1.6832 0.6857 'International Tables Vol C Tables 4.2.6.8 and 6.1.1.4'

loop_
_geom_angle_atom_site_label_1
_geom_angle_atom_site_label_2
_geom_angle_atom_site_label_3
_geom_angle_site_symmetry_1
_geom_angle_site_symmetry_3
_geom_angle
O14 Mo1 O15 1_655 1_655 108.2(2)
O14 Mo1 O12 1_655 1_655 97.31(16)
O15 Mo1 O12 1_655 1_655 97.29(16)
O14 Mo1 O11 1_655 . 129.64(18)
O15 Mo1 O11 1_655 . 121.71(18)
O12 Mo1 O11 1_655 . 83.60(13)
O14 Mo1 O6 1_655 . 92.10(18)
O15 Mo1 O6 1_655 . 90.35(19)
O12 Mo1 O6 1_655 . 165.36(13)
O11 Mo1 O6 . . 81.76(14)
O1 Mo2 O4 . . 103.02(19)
O1 Mo2 O10 . . 105.44(17)
O4 Mo2 O10 . . 99.00(15)
O1 Mo2 O11 . 2_665 99.25(16)
O4 Mo2 O11 . 2_665 103.76(14)
O10 Mo2 O11 . 2_665 141.44(13)
O1 Mo2 O13 . 2_665 87.18(16)
O4 Mo2 O13 . 2_665 168.11(14)
O10 Mo2 O13 . 2_665 72.05(12)
O11 Mo2 O13 2_665 2_665 80.21(12)
O1 Mo2 O12 . 4_656 165.31(15)
O4 Mo2 O12 . 4_656 90.04(14)
O10 Mo2 O12 . 4_656 78.65(12)
O11 Mo2 O12 2_665 4_656 70.72(12)
O13 Mo2 O12 2_665 4_656 80.64(10)
O9 Mo3 O3 . . 104.30(17)
O9 Mo3 O12 . 2_565 99.44(15)
O3 Mo3 O12 . 2_565 101.66(14)
O9 Mo3 O10 . 1_455 103.77(16)
O3 Mo3 O10 . 1_455 94.47(15)
O12 Mo3 O10 2_565 1_455 147.40(12)
O9 Mo3 O13 . 2_565 90.84(15)
O3 Mo3 O13 . 2_565 162.09(13)
O12 Mo3 O13 2_565 2_565 84.88(12)
O10 Mo3 O13 1_455 2_565 72.32(12)
O9 Mo3 O11 . 4_656 165.14(15)
O3 Mo3 O11 . 4_656 89.84(13)
O12 Mo3 O11 2_565 4_656 72.79(11)
O10 Mo3 O11 1_455 4_656 79.19(12)
O13 Mo3 O11 2_565 4_656 76.06(11)
O7 Mo4 O8 . . 104.3(2)
O7 Mo4 O5 . . 97.95(19)
O8 Mo4 O5 . . 95.13(18)
O7 Mo4 O2 . . 94.84(16)
O8 Mo4 O2 . . 95.74(17)
O5 Mo4 O2 . . 160.62(14)
O7 Mo4 O3 . . 90.67(18)
O8 Mo4 O3 . . 165.03(19)
O5 Mo4 O3 . . 82.88(13)
O2 Mo4 O3 . . 82.47(13)
O7 Mo4 O4 . . 165.11(18)
O8 Mo4 O4 . . 90.47(19)
O5 Mo4 O4 . . 78.55(16)
O2 Mo4 O4 . . 85.37(14)
O3 Mo4 O4 . . 74.58(12)
O6 As1 O2 . . 110.01(18)
O6 As1 O5 . 4_646 112.4(2)
O2 As1 O5 . 4_646 102.26(18)
O6 As1 O13 . . 110.60(17)
O2 As1 O13 . . 110.10(15)
O5 As1 O13 4_646 . 111.22(16)

loop_
_geom_bond_atom_site_label_1
_geom_bond_atom_site_label_2
_geom_bond_site_symmetry_2
_geom_bond_distance
Mo1 O14 1_655 1.674(4)
Mo1 O15 1_655 1.682(4)
Mo1 O12 1_655 1.977(3)
Mo1 O11 . 2.005(3)
Mo1 O6 . 2.048(4)
Mo2 O1 . 1.675(4)
Mo2 O4 . 1.735(3)
Mo2 O10 . 1.890(4)
Mo2 O11 2_665 1.936(3)
Mo2 O13 2_665 2.289(3)
Mo2 O12 4_656 2.388(3)
Mo3 O9 . 1.677(3)
Mo3 O3 . 1.742(3)
Mo3 O12 2_565 1.934(3)
Mo3 O10 1_455 1.946(3)
Mo3 O13 2_565 2.237(3)
Mo3 O11 4_656 2.300(3)
Mo4 O7 . 1.693(4)
Mo4 O8 . 1.703(4)
Mo4 O5 . 1.947(3)
Mo4 O2 . 1.964(3)
Mo4 O3 . 2.213(3)
Mo4 O4 . 2.237(3)
As1 O6 . 1.656(4)
As1 O2 . 1.661(3)
As1 O5 4_646 1.662(3)
As1 O13 . 1.685(3)
K1 O14 4_656 2.558(4)
K1 O15 1_655 2.662(4)
K1 O8 . 2.676(5)
K1 O8 3_566 2.745(5)
K1 O7 1_655 2.771(5)
K1 O9 4_656 3.106(4)
K1 O7 3_566 3.118(5)
K1 O10 . 3.290(3)
K1 O4 . 3.423(4)
